data_7225536
loop_
_publ_author_name
'Drebushchak, T. N.'
'Drebushchak, V. A.'
'Pankrushina, N. A.'
'Boldyreva, E. V.'

_publ_section_title
;
 Single-crystal to single-crystal conformational polymorphic
 transformation in tolbutamide at 313 K. Relation to other polymorphic
 transformations in tolbutamide and chlorpropamide
;
_journal_issue 30
_journal_name_full CrystEngComm
_journal_page_first 5736
_journal_paper_doi 10.1039/C6CE00764C
_journal_volume 18
_journal_year 2016
_chemical_absolute_configuration unk
_chemical_formula_moiety 'C12 H18 N2 O3 S'
_chemical_formula_sum 'C12 H18 N2 O3 S'
_chemical_formula_weight 270.34
_chemical_name_common 'Tolbutamide form I^L^'
_chemical_name_systematic N-(Butylcarbamoyl)-4-methylbenzenesulfonamide
_space_group_crystal_system orthorhombic
_space_group_IT_number 33
_space_group_name_Hall 'P 2c -2n'
_space_group_name_H-M_alt 'P n a 21'
_symmetry_cell_setting orthorhombic
_symmetry_Int_Tables_number 33
_symmetry_space_group_name_Hall 'P 2c -2n'
_symmetry_space_group_name_H-M 'P n a 21'
_atom_sites_solution_hydrogens geom
_audit_creation_method SHELXL-2014/6
_audit_update_record
;
2016-03-21 deposited with the CCDC.
2016-06-15 downloaded from the CCDC.
;
_cell_angle_alpha 90
_cell_angle_beta 90
_cell_angle_gamma 90
_cell_formula_units_Z 4
_cell_length_a 20.2133(6)
_cell_length_b 7.8233(2)
_cell_length_c 9.0717(2)
_cell_measurement_reflns_used 15524
_cell_measurement_temperature 295(2)
_cell_measurement_theta_max 37.0874
_cell_measurement_theta_min 3.2834
_cell_volume 1434.55(6)
_computing_cell_refinement
;
CrysAlisPro, Oxford Diffraction Ltd.,
Version 1.171.33.48 (release 15-09-2009 CrysAlis171 .NET)
(compiled Sep 15 2009,11:49:04)
;
_computing_data_collection
;
CrysAlisPro, Oxford Diffraction Ltd.,
Version 1.171.33.48 (release 15-09-2009 CrysAlis171 .NET)
(compiled Sep 15 2009,11:49:04)
;
_computing_data_reduction
;
CrysAlisPro, Oxford Diffraction Ltd.,
Version 1.171.33.48 (release 15-09-2009 CrysAlis171 .NET)
(compiled Sep 15 2009,11:49:04)
;
_computing_molecular_graphics
;
 ORTEP-3 for Windows (Farrugia, 1997) 
;
_computing_publication_material
;
 SHELXL-2014/6 (Sheldrick, 2014), WinGX (Farrugia, 
 1999), Mercury (Macrae et al., 2008)
;
_computing_structure_refinement 'SHELXL-2014/6 (Sheldrick, 2014)'
_computing_structure_solution 'SHELXS (Sheldrick, 2014)'
_diffrn_ambient_temperature 295(2)
_diffrn_detector_area_resol_mean 10.3457
_diffrn_measured_fraction_theta_full 0.998
_diffrn_measured_fraction_theta_max 0.998
_diffrn_measurement_device_type 'Xcalibur, Ruby, Gemini ultra'
_diffrn_measurement_method '\w scans'
_diffrn_radiation_probe x-ray
_diffrn_radiation_type MoK\a
_diffrn_radiation_wavelength 0.71073
_diffrn_reflns_av_R_equivalents 0.0268
_diffrn_reflns_av_unetI/netI 0.0131
_diffrn_reflns_Laue_measured_fraction_full 0.998
_diffrn_reflns_Laue_measured_fraction_max 0.998
_diffrn_reflns_limit_h_max 25
_diffrn_reflns_limit_h_min -25
_diffrn_reflns_limit_k_max 9
_diffrn_reflns_limit_k_min -9
_diffrn_reflns_limit_l_max 11
_diffrn_reflns_limit_l_min -11
_diffrn_reflns_number 26312
_diffrn_reflns_point_group_measured_fraction_full 0.997
_diffrn_reflns_point_group_measured_fraction_max 0.997
_diffrn_reflns_theta_full 25.242
_diffrn_reflns_theta_max 26.354
_diffrn_reflns_theta_min 3.293
_diffrn_source 'Enhance (Mo) X-ray Source'
_exptl_absorpt_coefficient_mu 0.228
_exptl_absorpt_correction_T_max 1.00000
_exptl_absorpt_correction_T_min 0.92362
_exptl_absorpt_correction_type multi-scan
_exptl_absorpt_process_details
;
CrysAlisPro, Oxford Diffraction Ltd.,
Version 1.171.33.48 (release 15-09-2009 CrysAlis171 .NET)
(compiled Sep 15 2009,11:49:04)
Empirical absorption correction using spherical harmonics, 
implemented in SCALE3 ABSPACK scaling algorithm.
;
_exptl_crystal_colour colorless
_exptl_crystal_density_diffrn 1.252
_exptl_crystal_density_method 'not measured'
_exptl_crystal_description block
_exptl_crystal_F_000 576
_exptl_crystal_recrystallization_method 'from solution of tolbutamide in ethyl acetate'
_exptl_crystal_size_max 0.530
_exptl_crystal_size_mid 0.220
_exptl_crystal_size_min 0.120
_refine_diff_density_max 0.266
_refine_diff_density_min -0.175
_refine_diff_density_rms 0.040
_refine_ls_abs_structure_details
;
 Flack x determined using 1215 quotients [(I+)-(I-)]/[(I+)+(I-)]
 (Parsons, Flack and Wagner, Acta Cryst. B69 (2013) 249-259).
;
_refine_ls_abs_structure_Flack 0.946(14)
_refine_ls_extinction_method none
_refine_ls_goodness_of_fit_ref 1.042
_refine_ls_hydrogen_treatment constr
_refine_ls_matrix_type full
_refine_ls_number_parameters 165
_refine_ls_number_reflns 2924
_refine_ls_number_restraints 2
_refine_ls_restrained_S_all 1.045
_refine_ls_R_factor_all 0.0424
_refine_ls_R_factor_gt 0.0399
_refine_ls_shift/su_max 0.000
_refine_ls_shift/su_mean 0.000
_refine_ls_structure_factor_coef Fsqd
_refine_ls_weighting_details 'w=1/[\s^2^(Fo^2^)+(0.0860P)^2^+0.0923P] where P=(Fo^2^+2Fc^2^)/3'
_refine_ls_weighting_scheme calc
_refine_ls_wR_factor_gt 0.1130
_refine_ls_wR_factor_ref 0.1148
_reflns_Friedel_coverage 0.876
_reflns_Friedel_fraction_full 0.996
_reflns_Friedel_fraction_max 0.996
_reflns_number_gt 2725
_reflns_number_total 2924
_reflns_threshold_expression 'I > 2\s(I)'
_cod_data_source_file c6ce00764c2.cif
_cod_data_source_block TB-IL_295
_cod_depositor_comments 'Adding full bibliography for 7225535--7225539.cif.'
_cod_database_code 7225536
_shelx_space_group_comment
;
The symmetry employed for this shelxl refinement is uniquely defined
by the following loop, which should always be used as a source of
symmetry information in preference to the above space-group names.
They are only intended as comments.
;
_shelx_estimated_absorpt_t_min 0.889
_shelx_estimated_absorpt_t_max 0.973
_shelxl_version_number 2014/6

loop_
_space_group_symop_operation_xyz
'x, y, z'
'-x, -y, z+1/2'
'x+1/2, -y+1/2, z'
'-x+1/2, y+1/2, z+1/2'

loop_
_atom_site_label
_atom_site_type_symbol
_atom_site_fract_x
_atom_site_fract_y
_atom_site_fract_z
_atom_site_U_iso_or_equiv
_atom_site_adp_type
_atom_site_occupancy
_atom_site_site_symmetry_order
_atom_site_calc_flag
_atom_site_refinement_flags_posn
_atom_site_refinement_flags_adp
C1 C 0.2537(3) 0.4899(7) 0.3457(9) 0.1044(19) Uani 1 1 d . .
H1A H 0.2304 0.5518 0.4210 0.157 Uiso 1 1 calc R U
H1B H 0.2560 0.5582 0.2580 0.157 Uiso 1 1 calc R U
H1C H 0.2976 0.4643 0.3793 0.157 Uiso 1 1 calc R U
C2 C 0.2177(2) 0.3266(5) 0.3129(5) 0.0714(11) Uani 1 1 d . .
C3 C 0.2240(2) 0.1841(6) 0.4041(6) 0.0828(14) Uani 1 1 d . .
H3 H 0.2526 0.1888 0.4842 0.099 Uiso 1 1 calc R U
C4 C 0.1887(2) 0.0363(5) 0.3781(5) 0.0676(9) Uani 1 1 d . .
H4 H 0.1927 -0.0568 0.4412 0.081 Uiso 1 1 calc R U
C5 C 0.14746(16) 0.0284(4) 0.2578(3) 0.0494(7) Uani 1 1 d . .
C6 C 0.1414(2) 0.1676(5) 0.1646(5) 0.0668(10) Uani 1 1 d . .
H6 H 0.1138 0.1608 0.0828 0.080 Uiso 1 1 calc R U
C7 C 0.1756(2) 0.3148(5) 0.1918(5) 0.0737(12) Uani 1 1 d . .
H7 H 0.1707 0.4080 0.1290 0.088 Uiso 1 1 calc R U
C8 C -0.00674(14) 0.0184(4) 0.2373(3) 0.0460(6) Uani 1 1 d . .
C9 C -0.08483(18) 0.2530(4) 0.2185(4) 0.0625(8) Uani 1 1 d . .
H9A H -0.1026 0.2181 0.3132 0.075 Uiso 1 1 calc R U
H9B H -0.1218 0.2795 0.1542 0.075 Uiso 1 1 calc R U
C10 C -0.0426(3) 0.4132(5) 0.2393(8) 0.0965(16) Uani 1 1 d . .
H10A H -0.0271 0.4514 0.1436 0.116 Uiso 1 1 calc R U
H10B H -0.0041 0.3841 0.2980 0.116 Uiso 1 1 calc R U
C11 C -0.0796(4) 0.5611(7) 0.3146(9) 0.119(2) Uani 1 1 d D .
H11A H -0.1020 0.5188 0.4018 0.143 Uiso 1 1 calc R U
H11B H -0.0480 0.6474 0.3455 0.143 Uiso 1 1 calc R U
C12 C -0.1276(6) 0.6373(11) 0.2155(17) 0.190(5) Uani 1 1 d D .
H12A H -0.1637 0.5594 0.2008 0.285 Uiso 1 1 calc R U
H12B H -0.1069 0.6614 0.1226 0.285 Uiso 1 1 calc R U
H12C H -0.1440 0.7417 0.2577 0.285 Uiso 1 1 calc R U
O1 O 0.13306(14) -0.2489(3) 0.0999(3) 0.0617(7) Uani 1 1 d . .
O2 O 0.09609(13) -0.2516(3) 0.3575(3) 0.0586(6) Uani 1 1 d . .
O3 O -0.00177(13) 0.0303(3) 0.3716(2) 0.0637(7) Uani 1 1 d . .
S1 S 0.10391(3) -0.16195(8) 0.22231(8) 0.0469(2) Uani 1 1 d . .
N1 N 0.03183(13) -0.0984(3) 0.1589(3) 0.0473(6) Uani 1 1 d . .
H1 H 0.0177 -0.1377 0.0762 0.057 Uiso 1 1 calc R U
N2 N -0.04697(14) 0.1118(4) 0.1553(3) 0.0533(6) Uani 1 1 d . .
H2 H -0.0509 0.0890 0.0630 0.064 Uiso 1 1 calc R U

loop_
_atom_site_aniso_label
_atom_site_aniso_U_11
_atom_site_aniso_U_22
_atom_site_aniso_U_33
_atom_site_aniso_U_23
_atom_site_aniso_U_13
_atom_site_aniso_U_12
C1 0.094(3) 0.076(3) 0.144(5) 0.005(3) -0.032(3) -0.015(2)
C2 0.061(2) 0.067(2) 0.086(3) -0.001(2) -0.016(2) 0.0031(17)
C3 0.079(3) 0.081(3) 0.088(3) 0.007(2) -0.037(2) -0.005(2)
C4 0.073(2) 0.066(2) 0.064(2) 0.0123(18) -0.0236(19) 0.0010(18)
C5 0.0515(15) 0.0550(15) 0.0418(15) -0.0006(12) -0.0016(12) 0.0080(13)
C6 0.078(3) 0.065(2) 0.0570(19) 0.0115(17) -0.0197(18) 0.0000(16)
C7 0.087(3) 0.060(2) 0.075(3) 0.0165(18) -0.015(2) 0.0029(17)
C8 0.0506(14) 0.0568(14) 0.0306(15) 0.0007(13) 0.0014(11) 0.0072(12)
C9 0.0658(18) 0.075(2) 0.0467(15) 0.003(2) 0.0014(19) 0.0262(15)
C10 0.105(4) 0.068(2) 0.117(4) -0.003(3) 0.022(3) 0.016(2)
C11 0.151(6) 0.076(3) 0.131(5) -0.013(4) 0.040(5) 0.005(4)
C12 0.173(8) 0.114(5) 0.283(13) 0.007(9) -0.038(11) 0.069(5)
O1 0.0675(15) 0.0642(14) 0.0533(14) -0.0077(11) 0.0046(12) 0.0211(12)
O2 0.0733(15) 0.0578(13) 0.0445(12) 0.0086(10) -0.0063(11) 0.0103(11)
O3 0.0812(16) 0.0826(16) 0.0273(9) -0.0023(10) 0.0021(10) 0.0310(14)
S1 0.0551(4) 0.0508(4) 0.0349(3) 0.0003(3) -0.0003(3) 0.0123(3)
N1 0.0542(14) 0.0594(14) 0.0282(10) -0.0042(11) -0.0043(10) 0.0096(11)
N2 0.0656(16) 0.0636(15) 0.0307(11) -0.0020(12) -0.0007(11) 0.0177(13)

loop_
_atom_type_symbol
_atom_type_description
_atom_type_scat_dispersion_real
_atom_type_scat_dispersion_imag
_atom_type_scat_source
C C 0.0033 0.0016 'International Tables Vol C Tables 4.2.6.8 and 6.1.1.4'
H H 0.0000 0.0000 'International Tables Vol C Tables 4.2.6.8 and 6.1.1.4'
O O 0.0106 0.0060 'International Tables Vol C Tables 4.2.6.8 and 6.1.1.4'
S S 0.1246 0.1234 'International Tables Vol C Tables 4.2.6.8 and 6.1.1.4'
N N 0.0061 0.0033 'International Tables Vol C Tables 4.2.6.8 and 6.1.1.4'

loop_
_geom_angle_atom_site_label_1
_geom_angle_atom_site_label_2
_geom_angle_atom_site_label_3
_geom_angle
C2 C1 H1A 109.5
C2 C1 H1B 109.5
H1A C1 H1B 109.5
C2 C1 H1C 109.5
H1A C1 H1C 109.5
H1B C1 H1C 109.5
C7 C2 C3 118.1(4)
C7 C2 C1 120.6(4)
C3 C2 C1 121.3(4)
C4 C3 C2 121.5(4)
C4 C3 H3 119.3
C2 C3 H3 119.3
C5 C4 C3 119.2(4)
C5 C4 H4 120.4
C3 C4 H4 120.4
C4 C5 C6 120.2(3)
C4 C5 S1 119.1(3)
C6 C5 S1 120.6(3)
C7 C6 C5 120.5(3)
C7 C6 H6 119.7
C5 C6 H6 119.7
C6 C7 C2 120.5(4)
C6 C7 H7 119.7
C2 C7 H7 119.7
O3 C8 N2 124.6(3)
O3 C8 N1 120.7(3)
N2 C8 N1 114.7(2)
N2 C9 C10 112.1(3)
N2 C9 H9A 109.2
C10 C9 H9A 109.2
N2 C9 H9B 109.2
C10 C9 H9B 109.2
H9A C9 H9B 107.9
C9 C10 C11 113.6(5)
C9 C10 H10A 108.8
C11 C10 H10A 108.8
C9 C10 H10B 108.8
C11 C10 H10B 108.8
H10A C10 H10B 107.7
C12 C11 C10 111.0(8)
C12 C11 H11A 109.4
C10 C11 H11A 109.4
C12 C11 H11B 109.4
C10 C11 H11B 109.4
H11A C11 H11B 108.0
C11 C12 H12A 109.5
C11 C12 H12B 109.5
H12A C12 H12B 109.5
C11 C12 H12C 109.5
H12A C12 H12C 109.5
H12B C12 H12C 109.5
O2 S1 O1 118.76(14)
O2 S1 N1 110.65(15)
O1 S1 N1 103.75(14)
O2 S1 C5 108.37(15)
O1 S1 C5 109.80(16)
N1 S1 C5 104.57(14)
C8 N1 S1 121.0(2)
C8 N1 H1 119.5
S1 N1 H1 119.5
C8 N2 C9 121.2(3)
C8 N2 H2 119.4
C9 N2 H2 119.4

loop_
_geom_bond_atom_site_label_1
_geom_bond_atom_site_label_2
_geom_bond_distance
C1 C2 1.500(6)
C1 H1A 0.9600
C1 H1B 0.9600
C1 H1C 0.9600
C2 C7 1.392(6)
C2 C3 1.394(6)
C3 C4 1.379(6)
C3 H3 0.9300
C4 C5 1.374(5)
C4 H4 0.9300
C5 C6 1.384(5)
C5 S1 1.760(3)
C6 C7 1.366(6)
C6 H6 0.9300
C7 H7 0.9300
C8 O3 1.226(4)
C8 N2 1.322(4)
C8 N1 1.396(4)
C9 N2 1.461(4)
C9 C10 1.528(7)
C9 H9A 0.9700
C9 H9B 0.9700
C10 C11 1.538(7)
C10 H10A 0.9700
C10 H10B 0.9700
C11 C12 1.451(12)
C11 H11A 0.9700
C11 H11B 0.9700
C12 H12A 0.9600
C12 H12B 0.9600
C12 H12C 0.9600
O1 S1 1.429(2)
O2 S1 1.421(3)
S1 N1 1.643(3)
N1 H1 0.8600
N2 H2 0.8600

loop_
_geom_hbond_atom_site_label_D
_geom_hbond_atom_site_label_H
_geom_hbond_atom_site_label_A
_geom_hbond_distance_DH
_geom_hbond_distance_HA
_geom_hbond_distance_DA
_geom_hbond_angle_DHA
_geom_hbond_site_symmetry_A
N1 H1 O3 0.86 2.06 2.729(3) 133.7 2_554
N2 H2 O2 0.86 2.43 3.079(4) 132.2 2_554
N2 H2 O3 0.86 2.24 2.971(3) 142.8 2_554

loop_
_geom_torsion_atom_site_label_1
_geom_torsion_atom_site_label_2
_geom_torsion_atom_site_label_3
_geom_torsion_atom_site_label_4
_geom_torsion
C7 C2 C3 C4 -1.4(8)
C1 C2 C3 C4 177.0(5)
C2 C3 C4 C5 1.4(8)
C3 C4 C5 C6 -0.3(6)
C3 C4 C5 S1 178.5(4)
C4 C5 C6 C7 -0.8(6)
S1 C5 C6 C7 -179.6(3)
C5 C6 C7 C2 0.8(7)
C3 C2 C7 C6 0.3(7)
C1 C2 C7 C6 -178.0(5)
N2 C9 C10 C11 -176.4(5)
C9 C10 C11 C12 -72.5(9)
C4 C5 S1 O2 25.4(3)
C6 C5 S1 O2 -155.8(3)
C4 C5 S1 O1 -105.8(3)
C6 C5 S1 O1 73.0(3)
C4 C5 S1 N1 143.5(3)
C6 C5 S1 N1 -37.7(3)
O3 C8 N1 S1 -26.5(4)
N2 C8 N1 S1 153.0(2)
O2 S1 N1 C8 63.3(3)
O1 S1 N1 C8 -168.2(2)
C5 S1 N1 C8 -53.2(3)
O3 C8 N2 C9 6.7(5)
N1 C8 N2 C9 -172.8(3)
C10 C9 N2 C8 78.7(5)
